data_7028877
loop_
_publ_author_name
'Asami, Kazutaka'
'Takashina, Akiko'
'Kobayashi, Misato'
'Iwatsuki, Satoshi'
'Yajima, Tatsuo'
'Kochem, Am\'elie'
'van Gastel, Maurice'
'Tani, Fumito'
'Kohzuma, Takamitsu'
'Thomas, Fabrice'
'Shimazaki, Yuichi'

_publ_section_title
;
 Characterization of one-electron oxidized copper(II)-salophen-type
 complexes; effects of electronic and geometrical structures on
 reactivities.
;
_journal_issue 5
_journal_name_full 'Dalton transactions (Cambridge, England : 2003)'
_journal_page_first 2283
_journal_page_last 2293
_journal_paper_doi 10.1039/c3dt52338a
_journal_volume 43
_journal_year 2014
_chemical_formula_moiety 'C35 H13 Cl2 Cu F6 N2 O4 Sb'
_chemical_formula_sum 'C35 H13 Cl2 Cu F6 N2 O4 Sb'
_chemical_formula_weight 895.69
_space_group_IT_number 2
_symmetry_cell_setting triclinic
_symmetry_Int_Tables_number 2
_symmetry_space_group_name_Hall '-P 1'
_symmetry_space_group_name_H-M 'P -1'
_atom_sites_solution_hydrogens geom
_atom_sites_solution_primary direct
_atom_sites_solution_secondary difmap
_cell_angle_alpha 89.710(4)
_cell_angle_beta 81.617(4)
_cell_angle_gamma 84.038(4)
_cell_formula_units_Z 2
_cell_length_a 10.8962(17)
_cell_length_b 12.008(2)
_cell_length_c 13.632(3)
_cell_measurement_reflns_used 6659
_cell_measurement_temperature 173
_cell_measurement_theta_max 27.50
_cell_measurement_theta_min 3.02
_cell_volume 1754.9(6)
_computing_cell_refinement 'RAPID AUTO'
_computing_data_collection 'RAPID AUTO (Rigaku, ????)'
_computing_data_reduction 'RAPID AUTO'
_computing_molecular_graphics 'CrystalStructure 4.0'
_computing_publication_material 'CrystalStructure 4.0 (Rigaku, 2010)'
_computing_structure_refinement 'SHELXL97 (Sheldrick, 2008)'
_computing_structure_solution 'SHELXS97 (Sheldrick, 2008)'
_diffrn_ambient_temperature 173
_diffrn_detector_area_resol_mean 10.000
_diffrn_measured_fraction_theta_full 0.991
_diffrn_measured_fraction_theta_max 0.991
_diffrn_measurement_device_type 'Rigaku R-AXIS RAPID'
_diffrn_measurement_method \w
_diffrn_radiation_type 'Mo K\a'
_diffrn_radiation_wavelength 0.71075
_diffrn_reflns_av_R_equivalents 0.1015
_diffrn_reflns_limit_h_max 14
_diffrn_reflns_limit_h_min -13
_diffrn_reflns_limit_k_max 15
_diffrn_reflns_limit_k_min -15
_diffrn_reflns_limit_l_max 17
_diffrn_reflns_limit_l_min -17
_diffrn_reflns_number 17378
_diffrn_reflns_theta_full 27.49
_diffrn_reflns_theta_max 27.49
_diffrn_standards_number 0
_exptl_absorpt_coefficient_mu 1.599
_exptl_absorpt_correction_type none
_exptl_crystal_colour yellow
_exptl_crystal_density_diffrn 1.695
_exptl_crystal_density_method 'not measured'
_exptl_crystal_description needle
_exptl_crystal_F_000 874.00
_exptl_crystal_size_max 0.100
_exptl_crystal_size_mid 0.020
_exptl_crystal_size_min 0.010
_refine_diff_density_max 4.450
_refine_diff_density_min -1.870
_refine_ls_extinction_method none
_refine_ls_goodness_of_fit_ref 1.165
_refine_ls_hydrogen_treatment constr
_refine_ls_number_parameters 424
_refine_ls_number_reflns 7965
_refine_ls_number_restraints 0
_refine_ls_R_factor_gt 0.0857
_refine_ls_shift/su_max 0.000
_refine_ls_structure_factor_coef Fsqd
_refine_ls_weighting_details 'w = 1/[\s^2^(Fo^2^)+(0.1000P)^2^+0.0000P] where P=(Fo^2^+2Fc^2^)/3'
_refine_ls_weighting_scheme calc
_refine_ls_wR_factor_ref 0.2547
_reflns_number_gt 4368
_reflns_number_total 7965
_reflns_threshold_expression F^2^>2.0\s(F^2^)
_cod_data_source_file c3dt52338a.txt
_cod_data_source_block 120617
_cod_original_cell_volume 1755.0(5)
_cod_database_code 7028877

loop_
_symmetry_equiv_pos_site_id
_symmetry_equiv_pos_as_xyz
1 +X,+Y,+Z
2 -X,-Y,-Z

loop_
_atom_site_label
_atom_site_type_symbol
_atom_site_fract_x
_atom_site_fract_y
_atom_site_fract_z
_atom_site_U_iso_or_equiv
_atom_site_adp_type
_atom_site_occupancy
_atom_site_symmetry_multiplicity
_atom_site_calc_flag
_atom_site_refinement_flags
Sb1 Sb 0.30980(5) 0.45776(5) 0.33729(5) 0.0373(3) Uani 1.0 2 d .
Cu3 Cu 0.26255(8) 0.79268(8) 0.42709(7) 0.0268(3) Uani 1.0 2 d .
Cl45 Cl 0.8507(5) 0.5348(4) -0.0065(3) 0.0961(13) Uani 1.0 2 d .
Cl46 Cl 0.7636(5) 0.7443(5) -0.0776(4) 0.1298(18) Uani 1.0 2 d .
F7 F 0.3427(6) 0.6064(5) 0.3479(5) 0.0557(17) Uani 1.0 2 d .
F8 F 0.1837(6) 0.4789(5) 0.4473(5) 0.0640(19) Uani 1.0 2 d .
F9 F 0.4323(6) 0.4345(6) 0.2274(5) 0.0668(19) Uani 1.0 2 d .
F10 F 0.2690(7) 0.3098(5) 0.3296(6) 0.075(2) Uani 1.0 2 d .
F11 F 0.1915(6) 0.5046(6) 0.2553(5) 0.0645(18) Uani 1.0 2 d .
F12 F 0.4258(7) 0.4141(6) 0.4186(6) 0.075(2) Uani 1.0 2 d .
O2 O 0.3937(5) 0.8607(5) 0.3536(4) 0.0298(13) Uani 1.0 2 d .
O4 O 0.1698(5) 0.8080(5) 0.3139(5) 0.0338(14) Uani 1.0 2 d .
O5 O 0.8413(5) 0.9590(6) 0.4648(5) 0.0393(16) Uani 1.0 2 d .
O6 O -0.2529(6) 0.6452(6) 0.2411(5) 0.0390(15) Uani 1.0 2 d .
N13 N 0.3384(6) 0.7780(6) 0.5458(5) 0.0268(15) Uani 1.0 2 d .
N14 N 0.1249(6) 0.7281(6) 0.5085(5) 0.0261(15) Uani 1.0 2 d .
C15 C 0.4986(7) 0.8816(7) 0.3806(7) 0.0280(18) Uani 1.0 2 d .
C16 C 0.5934(8) 0.9316(7) 0.3126(6) 0.0280(19) Uani 1.0 2 d .
C17 C 0.7017(7) 0.9536(7) 0.3453(7) 0.031(2) Uani 1.0 2 d .
C18 C 0.7281(7) 0.9299(7) 0.4403(6) 0.0277(18) Uani 1.0 2 d .
C19 C 0.6411(8) 0.8817(7) 0.5080(7) 0.033(2) Uani 1.0 2 d .
C20 C 0.5288(7) 0.8569(7) 0.4784(6) 0.0267(18) Uani 1.0 2 d .
C21 C 0.8633(8) 0.9362(8) 0.5638(7) 0.036(2) Uani 1.0 2 d .
C22 C 0.4485(8) 0.8092(6) 0.5549(7) 0.0283(18) Uani 1.0 2 d .
C23 C 0.2632(8) 0.7314(7) 0.6252(6) 0.0288(19) Uani 1.0 2 d .
C24 C 0.2978(8) 0.7083(7) 0.7209(6) 0.0308(19) Uani 1.0 2 d .
C25 C 0.2144(9) 0.6634(8) 0.7919(7) 0.035(2) Uani 1.0 2 d .
C26 C 0.0980(9) 0.6407(9) 0.7723(7) 0.043(3) Uani 1.0 2 d .
C27 C 0.0650(8) 0.6597(8) 0.6800(7) 0.039(3) Uani 1.0 2 d .
C28 C 0.1481(8) 0.7057(7) 0.6061(6) 0.0280(18) Uani 1.0 2 d .
C29 C 0.0258(8) 0.6955(7) 0.4770(6) 0.0283(18) Uani 1.0 2 d .
C30 C -0.0027(8) 0.7115(7) 0.3781(7) 0.0305(19) Uani 1.0 2 d .
C31 C 0.0719(8) 0.7679(7) 0.2992(7) 0.032(2) Uani 1.0 2 d .
C32 C 0.0310(8) 0.7770(8) 0.2015(7) 0.034(2) Uani 1.0 2 d .
C33 C -0.0744(8) 0.7343(7) 0.1886(7) 0.033(2) Uani 1.0 2 d .
C34 C -0.1489(8) 0.6806(8) 0.2665(7) 0.034(2) Uani 1.0 2 d .
C35 C -0.1138(8) 0.6714(7) 0.3599(7) 0.033(2) Uani 1.0 2 d .
C36 C -0.3398(8) 0.5973(9) 0.3183(8) 0.045(3) Uani 1.0 2 d .
C37 C 0.5677(8) 0.9568(7) 0.2061(6) 0.0299(18) Uani 1.0 2 d .
C38 C 0.5498(9) 0.8480(8) 0.1545(7) 0.042(3) Uani 1.0 2 d .
C39 C 0.4515(9) 1.0419(8) 0.2048(8) 0.046(3) Uani 1.0 2 d .
C40 C 0.6771(8) 1.0071(9) 0.1436(7) 0.044(3) Uani 1.0 2 d .
C41 C 0.1101(8) 0.8336(8) 0.1167(7) 0.038(3) Uani 1.0 2 d .
C42 C 0.2424(9) 0.7662(10) 0.0969(8) 0.052(3) Uani 1.0 2 d .
C43 C 0.1238(11) 0.9543(9) 0.1455(8) 0.051(3) Uani 1.0 2 d .
C44 C 0.0517(9) 0.8329(9) 0.0225(7) 0.045(3) Uani 1.0 2 d .
C47 C 0.712(2) 0.6157(14) -0.0322(13) 0.139(10) Uani 1.0 2 d .
H17 H 0.7620 0.9870 0.3004 0.0377 Uiso 1.0 2 calc R
H19 H 0.6576 0.8658 0.5735 0.0398 Uiso 1.0 2 calc R
H21A H 0.8629 0.8558 0.5762 0.0437 Uiso 1.0 2 calc R
H21B H 0.7976 0.9777 0.6104 0.0437 Uiso 1.0 2 calc R
H21C H 0.9445 0.9594 0.5729 0.0437 Uiso 1.0 2 calc R
H22 H 0.4764 0.7991 0.6175 0.0339 Uiso 1.0 2 calc R
H24 H 0.3771 0.7238 0.7353 0.0370 Uiso 1.0 2 calc R
H25 H 0.2370 0.6476 0.8556 0.0424 Uiso 1.0 2 calc R
H26 H 0.0411 0.6118 0.8231 0.0519 Uiso 1.0 2 calc R
H27 H -0.0137 0.6418 0.6661 0.0462 Uiso 1.0 2 calc R
H29 H -0.0307 0.6589 0.5227 0.0339 Uiso 1.0 2 calc R
H33 H -0.1008 0.7399 0.1252 0.0395 Uiso 1.0 2 calc R
H35 H -0.1650 0.6380 0.4119 0.0394 Uiso 1.0 2 calc R
H36A H -0.3691 0.6531 0.3710 0.0536 Uiso 1.0 2 calc R
H36B H -0.2972 0.5312 0.3460 0.0536 Uiso 1.0 2 calc R
H36C H -0.4112 0.5755 0.2894 0.0536 Uiso 1.0 2 calc R
H38A H 0.4751 0.8175 0.1884 0.0508 Uiso 1.0 2 calc R
H38B H 0.6229 0.7936 0.1570 0.0508 Uiso 1.0 2 calc R
H38C H 0.5401 0.8632 0.0853 0.0508 Uiso 1.0 2 calc R
H39A H 0.4665 1.1138 0.2321 0.0547 Uiso 1.0 2 calc R
H39B H 0.3794 1.0137 0.2451 0.0547 Uiso 1.0 2 calc R
H39C H 0.4348 1.0522 0.1365 0.0547 Uiso 1.0 2 calc R
H40A H 0.6566 1.0235 0.0770 0.0529 Uiso 1.0 2 calc R
H40B H 0.7520 0.9535 0.1387 0.0529 Uiso 1.0 2 calc R
H40C H 0.6926 1.0765 0.1751 0.0529 Uiso 1.0 2 calc R
H42A H 0.2832 0.7691 0.1562 0.0620 Uiso 1.0 2 calc R
H42B H 0.2929 0.7991 0.0410 0.0620 Uiso 1.0 2 calc R
H42C H 0.2339 0.6880 0.0813 0.0620 Uiso 1.0 2 calc R
H43A H 0.1616 0.9933 0.0873 0.0610 Uiso 1.0 2 calc R
H43B H 0.1771 0.9539 0.1975 0.0610 Uiso 1.0 2 calc R
H43C H 0.0414 0.9928 0.1701 0.0610 Uiso 1.0 2 calc R
H44A H 0.1046 0.8675 -0.0310 0.0537 Uiso 1.0 2 calc R
H44B H -0.0311 0.8752 0.0335 0.0537 Uiso 1.0 2 calc R
H44C H 0.0438 0.7555 0.0039 0.0537 Uiso 1.0 2 calc R
H47A H 0.6501 0.6281 0.0288 0.1668 Uiso 1.0 2 calc R
H47B H 0.6733 0.5780 -0.0826 0.1668 Uiso 1.0 2 calc R

loop_
_atom_site_aniso_label
_atom_site_aniso_U_11
_atom_site_aniso_U_22
_atom_site_aniso_U_33
_atom_site_aniso_U_12
_atom_site_aniso_U_13
_atom_site_aniso_U_23
Sb1 0.0364(4) 0.0278(4) 0.0473(4) -0.0040(3) -0.0038(3) 0.0034(3)
Cu3 0.0239(5) 0.0262(6) 0.0305(6) -0.0071(4) -0.0017(5) 0.0054(4)
Cl45 0.120(4) 0.099(3) 0.073(3) -0.038(3) -0.007(3) 0.008(2)
Cl46 0.130(4) 0.129(5) 0.123(4) 0.013(4) -0.015(4) -0.008(4)
F7 0.054(4) 0.026(3) 0.082(5) -0.006(3) 0.010(4) -0.005(3)
F8 0.065(4) 0.054(4) 0.068(5) -0.009(3) 0.006(4) 0.019(4)
F9 0.059(4) 0.072(5) 0.064(5) -0.002(4) 0.006(4) -0.015(4)
F10 0.096(5) 0.031(4) 0.102(6) -0.017(4) -0.020(5) 0.001(4)
F11 0.062(4) 0.062(5) 0.069(5) 0.001(4) -0.014(4) 0.017(4)
F12 0.089(5) 0.055(5) 0.084(5) 0.012(4) -0.036(5) -0.004(4)
O2 0.025(3) 0.035(4) 0.029(3) -0.010(3) 0.002(3) 0.002(3)
O4 0.028(3) 0.037(4) 0.037(4) -0.013(3) 0.001(3) 0.011(3)
O5 0.023(3) 0.050(4) 0.048(4) -0.014(3) -0.007(3) 0.008(3)
O6 0.033(3) 0.050(4) 0.039(4) -0.019(3) -0.010(3) 0.005(3)
N13 0.022(3) 0.023(4) 0.034(4) -0.009(3) 0.004(3) 0.003(3)
N14 0.030(4) 0.028(4) 0.021(4) -0.006(3) -0.002(3) -0.003(3)
C15 0.027(4) 0.020(4) 0.038(5) -0.006(3) -0.002(4) -0.000(4)
C16 0.029(4) 0.022(4) 0.031(5) -0.006(4) 0.005(4) 0.001(4)
C17 0.023(4) 0.027(5) 0.043(5) -0.007(4) 0.003(4) 0.000(4)
C18 0.024(4) 0.031(5) 0.031(5) -0.006(4) -0.012(4) 0.011(4)
C19 0.034(5) 0.027(5) 0.037(5) -0.010(4) 0.004(4) -0.001(4)
C20 0.023(4) 0.024(4) 0.032(5) -0.001(3) -0.001(4) -0.002(4)
C21 0.024(4) 0.038(5) 0.046(6) -0.004(4) -0.002(4) 0.008(5)
C22 0.034(5) 0.018(4) 0.031(5) -0.001(4) -0.003(4) -0.000(4)
C23 0.031(4) 0.024(5) 0.031(5) -0.006(4) 0.001(4) -0.001(4)
C24 0.034(5) 0.036(5) 0.026(5) -0.012(4) -0.012(4) 0.007(4)
C25 0.044(5) 0.042(6) 0.022(4) -0.011(4) -0.007(4) 0.004(4)
C26 0.042(6) 0.057(7) 0.031(5) -0.010(5) -0.002(5) 0.011(5)
C27 0.022(4) 0.053(6) 0.040(5) -0.011(4) 0.002(4) 0.007(5)
C28 0.034(5) 0.033(5) 0.017(4) -0.004(4) -0.006(4) 0.003(4)
C29 0.031(4) 0.032(5) 0.025(4) -0.012(4) -0.010(4) 0.008(4)
C30 0.035(5) 0.017(4) 0.040(5) -0.008(4) -0.005(4) 0.002(4)
C31 0.025(4) 0.033(5) 0.038(5) -0.009(4) 0.005(4) 0.001(4)
C32 0.036(5) 0.033(5) 0.034(5) -0.007(4) -0.008(4) 0.004(4)
C33 0.031(5) 0.038(5) 0.034(5) -0.013(4) -0.012(4) 0.010(4)
C34 0.031(5) 0.035(5) 0.036(5) -0.008(4) -0.008(4) 0.003(4)
C35 0.027(4) 0.028(5) 0.044(6) -0.004(4) -0.004(4) 0.001(4)
C36 0.028(5) 0.055(7) 0.052(6) -0.020(4) 0.002(5) 0.005(5)
C37 0.032(5) 0.033(5) 0.025(4) -0.005(4) -0.004(4) 0.001(4)
C38 0.048(6) 0.044(6) 0.038(5) -0.009(5) -0.014(5) 0.005(5)
C39 0.049(6) 0.043(6) 0.041(6) -0.005(5) 0.006(5) 0.008(5)
C40 0.032(5) 0.061(7) 0.039(6) -0.013(5) 0.002(5) 0.008(5)
C41 0.032(5) 0.037(6) 0.048(6) -0.012(4) -0.005(5) 0.011(5)
C42 0.039(5) 0.079(8) 0.040(6) -0.007(5) -0.016(5) 0.019(6)
C43 0.064(7) 0.044(6) 0.047(6) -0.016(5) -0.011(6) 0.017(5)
C44 0.048(6) 0.060(7) 0.030(5) -0.023(5) -0.009(5) 0.011(5)
C47 0.21(3) 0.092(13) 0.087(12) -0.036(14) 0.073(15) -0.029(10)

loop_
_atom_type_symbol
_atom_type_description
_atom_type_scat_dispersion_real
_atom_type_scat_dispersion_imag
_atom_type_scat_source
C C 0.0033 0.0016
;
International Tables for Crystallography
(1992, Vol. C, Tables 4.2.6.8 and 6.1.1.4)
;
H H 0.0000 0.0000
;
International Tables for Crystallography
(1992, Vol. C, Table 6.1.1.4)
;
O O 0.0106 0.0060
;
International Tables for Crystallography
(1992, Vol. C, Tables 4.2.6.8 and 6.1.1.4)
;
N N 0.0061 0.0033
;
International Tables for Crystallography
(1992, Vol. C, Tables 4.2.6.8 and 6.1.1.4)
;
Cu Cu 0.3201 1.2651
;
International Tables for Crystallography
(1992, Vol. C, Tables 4.2.6.8 and 6.1.1.4)
;
Sb Sb -0.5866 1.5461
;
International Tables for Crystallography
(1992, Vol. C, Tables 4.2.6.8 and 6.1.1.4)
;
F F 0.0171 0.0103
;
International Tables for Crystallography
(1992, Vol. C, Tables 4.2.6.8 and 6.1.1.4)
;
Cl Cl 0.1484 0.1585
;
International Tables for Crystallography
(1992, Vol. C, Tables 4.2.6.8 and 6.1.1.4)
;

loop_
_geom_angle_atom_site_label_1
_geom_angle_atom_site_label_2
_geom_angle_atom_site_label_3
_geom_angle
_geom_angle_publ_flag
F7 Sb1 F8 90.1(3) yes
F7 Sb1 F9 91.0(3) yes
F7 Sb1 F10 177.3(3) yes
F7 Sb1 F11 88.9(3) yes
F7 Sb1 F12 90.2(3) yes
F8 Sb1 F9 178.7(3) yes
F8 Sb1 F10 87.5(3) yes
F8 Sb1 F11 88.9(3) yes
F8 Sb1 F12 90.8(3) yes
F9 Sb1 F10 91.4(3) yes
F9 Sb1 F11 90.4(3) yes
F9 Sb1 F12 89.9(3) yes
F10 Sb1 F11 89.9(4) yes
F10 Sb1 F12 90.9(4) yes
F11 Sb1 F12 179.0(3) yes
O2 Cu3 O4 89.8(3) yes
O2 Cu3 N13 95.0(3) yes
O2 Cu3 N14 177.1(3) yes
O4 Cu3 N13 174.6(3) yes
O4 Cu3 N14 91.6(3) yes
N13 Cu3 N14 83.5(3) yes
Cu3 O2 C15 128.3(6) yes
Cu3 O4 C31 130.5(6) yes
C18 O5 C21 116.2(7) yes
C34 O6 C36 118.3(8) yes
Cu3 N13 C22 124.6(6) yes
Cu3 N13 C23 113.3(6) yes
C22 N13 C23 122.1(8) yes
Cu3 N14 C28 112.8(6) yes
Cu3 N14 C29 126.0(6) yes
C28 N14 C29 120.7(7) yes
O2 C15 C16 121.4(8) yes
O2 C15 C20 122.5(7) yes
C16 C15 C20 116.1(8) yes
C15 C16 C17 119.1(8) yes
C15 C16 C37 118.3(8) yes
C17 C16 C37 122.5(8) yes
C16 C17 C18 123.7(8) yes
O5 C18 C17 117.9(7) yes
O5 C18 C19 122.6(8) yes
C17 C18 C19 119.5(8) yes
C18 C19 C20 119.2(9) yes
C15 C20 C19 122.3(8) yes
C15 C20 C22 124.4(8) yes
C19 C20 C22 113.2(8) yes
N13 C22 C20 125.1(8) yes
N13 C23 C24 125.0(8) yes
N13 C23 C28 115.9(8) yes
C24 C23 C28 119.0(8) yes
C23 C24 C25 118.9(8) yes
C24 C25 C26 121.4(9) yes
C25 C26 C27 120.3(9) yes
C26 C27 C28 119.6(9) yes
N14 C28 C23 114.5(7) yes
N14 C28 C27 124.7(8) yes
C23 C28 C27 120.8(8) yes
N14 C29 C30 124.4(8) yes
C29 C30 C31 125.2(8) yes
C29 C30 C35 115.4(8) yes
C31 C30 C35 119.4(9) yes
O4 C31 C30 121.1(8) yes
O4 C31 C32 120.1(8) yes
C30 C31 C32 118.8(8) yes
C31 C32 C33 118.5(8) yes
C31 C32 C41 119.5(8) yes
C33 C32 C41 121.9(9) yes
C32 C33 C34 122.7(9) yes
O6 C34 C33 114.7(8) yes
O6 C34 C35 125.0(8) yes
C33 C34 C35 120.3(9) yes
C30 C35 C34 120.1(8) yes
C16 C37 C38 109.6(7) yes
C16 C37 C39 111.7(7) yes
C16 C37 C40 111.9(8) yes
C38 C37 C39 109.7(8) yes
C38 C37 C40 107.1(7) yes
C39 C37 C40 106.7(7) yes
C32 C41 C42 108.4(8) yes
C32 C41 C43 110.3(8) yes
C32 C41 C44 110.8(8) yes
C42 C41 C43 109.2(9) yes
C42 C41 C44 108.5(8) yes
C43 C41 C44 109.7(8) yes
Cl45 C47 Cl46 104.2(12) yes
C16 C17 H17 118.154 no
C18 C17 H17 118.159 no
C18 C19 H19 120.392 no
C20 C19 H19 120.397 no
O5 C21 H21A 109.467 no
O5 C21 H21B 109.470 no
O5 C21 H21C 109.464 no
H21A C21 H21B 109.474 no
H21A C21 H21C 109.479 no
H21B C21 H21C 109.474 no
N13 C22 H22 117.458 no
C20 C22 H22 117.459 no
C23 C24 H24 120.564 no
C25 C24 H24 120.562 no
C24 C25 H25 119.316 no
C26 C25 H25 119.317 no
C25 C26 H26 119.858 no
C27 C26 H26 119.862 no
C26 C27 H27 120.199 no
C28 C27 H27 120.199 no
N14 C29 H29 117.824 no
C30 C29 H29 117.809 no
C32 C33 H33 118.626 no
C34 C33 H33 118.630 no
C30 C35 H35 119.938 no
C34 C35 H35 119.948 no
O6 C36 H36A 109.474 no
O6 C36 H36B 109.470 no
O6 C36 H36C 109.470 no
H36A C36 H36B 109.473 no
H36A C36 H36C 109.476 no
H36B C36 H36C 109.464 no
C37 C38 H38A 109.466 no
C37 C38 H38B 109.466 no
C37 C38 H38C 109.476 no
H38A C38 H38B 109.473 no
H38A C38 H38C 109.471 no
H38B C38 H38C 109.475 no
C37 C39 H39A 109.465 no
C37 C39 H39B 109.464 no
C37 C39 H39C 109.473 no
H39A C39 H39B 109.465 no
H39A C39 H39C 109.479 no
H39B C39 H39C 109.482 no
C37 C40 H40A 109.477 no
C37 C40 H40B 109.471 no
C37 C40 H40C 109.476 no
H40A C40 H40B 109.476 no
H40A C40 H40C 109.461 no
H40B C40 H40C 109.467 no
C41 C42 H42A 109.472 no
C41 C42 H42B 109.480 no
C41 C42 H42C 109.475 no
H42A C42 H42B 109.471 no
H42A C42 H42C 109.465 no
H42B C42 H42C 109.464 no
C41 C43 H43A 109.468 no
C41 C43 H43B 109.464 no
C41 C43 H43C 109.476 no
H43A C43 H43B 109.469 no
H43A C43 H43C 109.468 no
H43B C43 H43C 109.482 no
C41 C44 H44A 109.470 no
C41 C44 H44B 109.469 no
C41 C44 H44C 109.468 no
H44A C44 H44B 109.471 no
H44A C44 H44C 109.474 no
H44B C44 H44C 109.474 no
Cl45 C47 H47A 110.925 no
Cl45 C47 H47B 110.927 no
Cl46 C47 H47A 110.916 no
Cl46 C47 H47B 110.919 no
H47A C47 H47B 108.946 no

loop_
_geom_bond_atom_site_label_1
_geom_bond_atom_site_label_2
_geom_bond_distance
_geom_bond_publ_flag
Sb1 F7 1.867(6) yes
Sb1 F8 1.879(6) yes
Sb1 F9 1.857(6) yes
Sb1 F10 1.883(7) yes
Sb1 F11 1.869(7) yes
Sb1 F12 1.835(8) yes
Cu3 O2 1.879(6) yes
Cu3 O4 1.962(7) yes
Cu3 N13 1.922(7) yes
Cu3 N14 1.957(7) yes
Cl45 C47 1.79(3) yes
Cl46 C47 1.777(19) yes
O2 C15 1.300(11) yes
O4 C31 1.256(11) yes
O5 C18 1.402(11) yes
O5 C21 1.425(12) yes
O6 C34 1.342(12) yes
O6 C36 1.467(11) yes
N13 C22 1.316(11) yes
N13 C23 1.409(10) yes
N14 C28 1.409(11) yes
N14 C29 1.315(12) yes
C15 C16 1.459(11) yes
C15 C20 1.441(13) yes
C16 C17 1.371(12) yes
C16 C37 1.541(12) yes
C17 C18 1.389(13) yes
C18 C19 1.393(12) yes
C19 C20 1.404(12) yes
C20 C22 1.418(11) yes
C23 C24 1.428(12) yes
C23 C28 1.382(13) yes
C24 C25 1.376(12) yes
C25 C26 1.388(14) yes
C26 C27 1.370(14) yes
C27 C28 1.405(12) yes
C29 C30 1.434(13) yes
C30 C31 1.459(12) yes
C30 C35 1.403(13) yes
C31 C32 1.466(13) yes
C32 C33 1.339(13) yes
C32 C41 1.538(13) yes
C33 C34 1.433(12) yes
C34 C35 1.382(14) yes
C37 C38 1.530(13) yes
C37 C39 1.544(13) yes
C37 C40 1.537(12) yes
C41 C42 1.566(13) yes
C41 C43 1.531(14) yes
C41 C44 1.514(14) yes
C17 H17 0.950 no
C19 H19 0.950 no
C21 H21A 0.980 no
C21 H21B 0.980 no
C21 H21C 0.980 no
C22 H22 0.950 no
C24 H24 0.950 no
C25 H25 0.950 no
C26 H26 0.950 no
C27 H27 0.950 no
C29 H29 0.950 no
C33 H33 0.950 no
C35 H35 0.950 no
C36 H36A 0.980 no
C36 H36B 0.980 no
C36 H36C 0.980 no
C38 H38A 0.980 no
C38 H38B 0.980 no
C38 H38C 0.980 no
C39 H39A 0.980 no
C39 H39B 0.980 no
C39 H39C 0.980 no
C40 H40A 0.980 no
C40 H40B 0.980 no
C40 H40C 0.980 no
C42 H42A 0.980 no
C42 H42B 0.980 no
C42 H42C 0.980 no
C43 H43A 0.980 no
C43 H43B 0.980 no
C43 H43C 0.980 no
C44 H44A 0.980 no
C44 H44B 0.980 no
C44 H44C 0.980 no
C47 H47A 0.990 no
C47 H47B 0.990 no

loop_
_geom_torsion_atom_site_label_1
_geom_torsion_atom_site_label_2
_geom_torsion_atom_site_label_3
_geom_torsion_atom_site_label_4
_geom_torsion
_geom_torsion_publ_flag
O2 Cu3 O4 C31 170.0(5) no
O4 Cu3 O2 C15 -179.7(5) no
O2 Cu3 N13 C22 -1.2(5) no
O2 Cu3 N13 C23 177.8(4) no
N13 Cu3 O2 C15 2.8(5) no
O4 Cu3 N14 C28 -177.4(4) no
O4 Cu3 N14 C29 10.1(5) no
N14 Cu3 O4 C31 -12.5(5) no
N13 Cu3 N14 C28 0.4(4) no
N13 Cu3 N14 C29 -172.1(6) no
N14 Cu3 N13 C22 -178.6(5) no
N14 Cu3 N13 C23 0.3(4) no
Cu3 O2 C15 C16 177.7(4) no
Cu3 O2 C15 C20 -2.2(10) no
Cu3 O4 C31 C30 9.5(11) no
Cu3 O4 C31 C32 -170.4(4) no
C21 O5 C18 C17 178.3(6) no
C21 O5 C18 C19 0.2(10) no
C36 O6 C34 C33 -175.2(6) no
C36 O6 C34 C35 2.8(11) no
Cu3 N13 C22 C20 -1.0(10) no
Cu3 N13 C23 C24 178.2(5) no
Cu3 N13 C23 C28 -1.0(8) no
C22 N13 C23 C24 -2.8(11) no
C22 N13 C23 C28 178.0(6) no
C23 N13 C22 C20 -179.8(6) no
Cu3 N14 C28 C23 -1.1(8) no
Cu3 N14 C28 C27 179.8(5) no
Cu3 N14 C29 C30 -5.9(11) no
C28 N14 C29 C30 -177.8(6) no
C29 N14 C28 C23 171.9(6) no
C29 N14 C28 C27 -7.2(11) no
O2 C15 C16 C17 179.0(6) no
O2 C15 C16 C37 -1.5(10) no
O2 C15 C20 C19 -178.7(6) no
O2 C15 C20 C22 -0.8(11) no
C16 C15 C20 C19 1.5(10) no
C16 C15 C20 C22 179.4(6) no
C20 C15 C16 C17 -1.2(10) no
C20 C15 C16 C37 178.3(6) no
C15 C16 C17 C18 0.7(11) no
C15 C16 C37 C38 -60.3(8) no
C15 C16 C37 C39 61.5(9) no
C15 C16 C37 C40 -178.9(6) no
C17 C16 C37 C38 119.2(8) no
C17 C16 C37 C39 -119.0(8) no
C17 C16 C37 C40 0.6(10) no
C37 C16 C17 C18 -178.8(6) no
C16 C17 C18 O5 -178.6(7) no
C16 C17 C18 C19 -0.5(12) no
O5 C18 C19 C20 178.7(6) no
C17 C18 C19 C20 0.7(11) no
C18 C19 C20 C15 -1.3(11) no
C18 C19 C20 C22 -179.4(7) no
C15 C20 C22 N13 2.4(12) no
C19 C20 C22 N13 -179.5(7) no
N13 C23 C24 C25 179.5(6) no
N13 C23 C28 N14 1.3(10) no
N13 C23 C28 C27 -179.5(6) no
C24 C23 C28 N14 -177.9(7) no
C24 C23 C28 C27 1.2(11) no
C28 C23 C24 C25 -1.3(11) no
C23 C24 C25 C26 -0.2(12) no
C24 C25 C26 C27 1.9(14) no
C25 C26 C27 C28 -2.0(14) no
C26 C27 C28 N14 179.5(8) no
C26 C27 C28 C23 0.4(13) no
N14 C29 C30 C31 -1.3(12) no
N14 C29 C30 C35 -179.4(7) no
C29 C30 C31 O4 -0.3(12) no
C29 C30 C31 C32 179.6(7) no
C29 C30 C35 C34 -178.7(6) no
C31 C30 C35 C34 3.1(11) no
C35 C30 C31 O4 177.7(7) no
C35 C30 C31 C32 -2.4(11) no
O4 C31 C32 C33 -179.4(7) no
O4 C31 C32 C41 1.4(11) no
C30 C31 C32 C33 0.7(11) no
C30 C31 C32 C41 -178.5(6) no
C31 C32 C33 C34 0.3(12) no
C31 C32 C41 C42 60.5(10) no
C31 C32 C41 C43 -59.0(9) no
C31 C32 C41 C44 179.4(7) no
C33 C32 C41 C42 -118.8(9) no
C33 C32 C41 C43 121.8(9) no
C33 C32 C41 C44 0.2(11) no
C41 C32 C33 C34 179.5(7) no
C32 C33 C34 O6 178.4(7) no
C32 C33 C34 C35 0.4(12) no
O6 C34 C35 C30 -180.0(7) no
C33 C34 C35 C30 -2.1(12) no
